data_7026768
loop_
_publ_author_name
'Kennedy, Alan R.'
'Mulvey, Robert E.'
'Robertson, Stuart D.'

_publ_section_title
;
 N-Heterocyclic carbene stabilized adducts of alkyl magnesium amide,
 bisalkyl magnesium and Grignard reagents: trapping oligomeric organo
 s-block fragments with NHCs.
;
_journal_issue 38
_journal_name_full 'Dalton transactions (Cambridge, England : 2003)'
_journal_page_first 9091
_journal_page_last 9099
_journal_paper_doi 10.1039/c0dt00693a
_journal_volume 39
_journal_year 2010
_chemical_formula_sum 'C62 H90 Cl2 Mg2 N4'
_chemical_formula_weight 1010.90
_chemical_name_systematic
;
?
;
_space_group_IT_number 14
_symmetry_cell_setting monoclinic
_symmetry_space_group_name_Hall '-P 2yn'
_symmetry_space_group_name_H-M 'P 1 21/n 1'
_atom_sites_solution_hydrogens geom
_atom_sites_solution_primary direct
_atom_sites_solution_secondary difmap
_audit_creation_method SHELXL-97
_cell_angle_alpha 90.00
_cell_angle_beta 97.089(2)
_cell_angle_gamma 90.00
_cell_formula_units_Z 4
_cell_length_a 12.5268(3)
_cell_length_b 14.3634(5)
_cell_length_c 35.1522(11)
_cell_measurement_reflns_used 13127
_cell_measurement_temperature 123(2)
_cell_measurement_theta_max 29.07
_cell_measurement_theta_min 2.72
_cell_volume 6276.5(3)
_computing_structure_refinement 'SHELXL-97 (Sheldrick, 1997)'
_diffrn_ambient_temperature 123(2)
_diffrn_measured_fraction_theta_full 0.999
_diffrn_measured_fraction_theta_max 0.999
_diffrn_measurement_device_type 'Oxford Diffraction Gemini S'
_diffrn_measurement_method 'omega scans'
_diffrn_radiation_monochromator graphite
_diffrn_radiation_source 'fine-focus sealed tube'
_diffrn_radiation_type MoK\a
_diffrn_radiation_wavelength 0.71073
_diffrn_reflns_av_R_equivalents 0.0522
_diffrn_reflns_av_sigmaI/netI 0.0868
_diffrn_reflns_limit_h_max 12
_diffrn_reflns_limit_h_min -15
_diffrn_reflns_limit_k_max 17
_diffrn_reflns_limit_k_min -15
_diffrn_reflns_limit_l_max 43
_diffrn_reflns_limit_l_min -43
_diffrn_reflns_number 36444
_diffrn_reflns_theta_full 26.00
_diffrn_reflns_theta_max 26.00
_diffrn_reflns_theta_min 2.73
_diffrn_standards_decay_% 0
_exptl_absorpt_coefficient_mu 0.161
_exptl_absorpt_correction_T_max 1.00000
_exptl_absorpt_correction_T_min 0.85001
_exptl_absorpt_process_details
;
CrysAlisPro, Oxford Diffraction Ltd.,
Version 1.171.33.55 (release 05-01-2010 CrysAlis171 .NET)
(compiled Jan 5 2010,16:28:46)
Empirical absorption correction using spherical harmonics,
implemented in SCALE3 ABSPACK scaling algorithm.
;
_exptl_crystal_colour colourless
_exptl_crystal_density_diffrn 1.070
_exptl_crystal_density_method 'not measured'
_exptl_crystal_description block
_exptl_crystal_F_000 2192
_exptl_crystal_size_max 0.26
_exptl_crystal_size_mid 0.08
_exptl_crystal_size_min 0.08
_refine_diff_density_max 0.649
_refine_diff_density_min -0.699
_refine_diff_density_rms 0.054
_refine_ls_extinction_method none
_refine_ls_goodness_of_fit_ref 1.090
_refine_ls_hydrogen_treatment constr
_refine_ls_matrix_type full
_refine_ls_number_parameters 587
_refine_ls_number_reflns 12334
_refine_ls_number_restraints 118
_refine_ls_restrained_S_all 1.096
_refine_ls_R_factor_all 0.1192
_refine_ls_R_factor_gt 0.0700
_refine_ls_shift/su_max 0.000
_refine_ls_shift/su_mean 0.000
_refine_ls_structure_factor_coef Fsqd
_refine_ls_weighting_details 'calc w=1/[\s^2^(Fo^2^)+(0.1084P)^2^+0.8913P] where P=(Fo^2^+2Fc^2^)/3'
_refine_ls_weighting_scheme calc
_refine_ls_wR_factor_gt 0.1921
_refine_ls_wR_factor_ref 0.2065
_reflns_number_gt 7550
_reflns_number_total 12334
_reflns_threshold_expression I>2\s(I)
_cod_data_source_file c0dt00693a.txt
_cod_data_source_block sdr1004
_cod_original_sg_symbol_H-M P21/n
_cod_database_code 7026768

loop_
_symmetry_equiv_pos_as_xyz
'x, y, z'
'-x+1/2, y+1/2, -z+1/2'
'-x, -y, -z'
'x-1/2, -y-1/2, z-1/2'

loop_
_atom_site_label
_atom_site_type_symbol
_atom_site_fract_x
_atom_site_fract_y
_atom_site_fract_z
_atom_site_U_iso_or_equiv
_atom_site_adp_type
_atom_site_occupancy
_atom_site_symmetry_multiplicity
_atom_site_calc_flag
_atom_site_refinement_flags
_atom_site_disorder_assembly
_atom_site_disorder_group
Mg1 Mg -0.30663(8) -0.17814(9) 0.39707(3) 0.0458(3) Uani 1 1 d . . .
Mg2 Mg -0.52036(7) -0.21722(7) 0.32852(3) 0.0353(3) Uani 1 1 d . B .
Cl1 Cl -0.49612(6) -0.13803(6) 0.38983(2) 0.0435(2) Uani 1 1 d . B .
Cl2 Cl -0.32889(6) -0.24575(7) 0.33363(2) 0.0498(2) Uani 1 1 d . B .
N1 N -0.24062(18) -0.3754(2) 0.44020(7) 0.0418(7) Uani 1 1 d . . .
N2 N -0.32793(17) -0.29210(17) 0.47581(7) 0.0335(6) Uani 1 1 d . . .
N3 N -0.54406(16) -0.10089(17) 0.24800(7) 0.0306(5) Uani 1 1 d . . .
N4 N -0.66876(17) -0.06200(17) 0.28089(7) 0.0337(6) Uani 1 1 d . . .
C1 C -0.2915(2) -0.2921(2) 0.44093(8) 0.0346(7) Uani 1 1 d . A .
C2 C -0.2456(3) -0.4252(3) 0.47352(10) 0.0489(9) Uani 1 1 d . A .
H2 H -0.2158 -0.4851 0.4794 0.059 Uiso 1 1 calc R . .
C3 C -0.2997(2) -0.3740(2) 0.49574(9) 0.0448(8) Uani 1 1 d . A .
H3 H -0.3163 -0.3900 0.5206 0.054 Uiso 1 1 calc R . .
C4 C -0.1684(5) -0.3887(5) 0.41186(19) 0.0367(17) Uiso 0.50 1 d P A 1
C5 C -0.0620(5) -0.3564(5) 0.41756(18) 0.0398(15) Uiso 0.50 1 d PD A 1
C6 C -0.0030(7) -0.3821(7) 0.3871(3) 0.072(2) Uiso 0.50 1 d P A 1
H6 H 0.0683 -0.3593 0.3876 0.087 Uiso 0.50 1 calc PR A 1
C7 C -0.0428(7) -0.4371(7) 0.3577(3) 0.077(2) Uiso 0.50 1 d P A 1
H7 H 0.0034 -0.4542 0.3393 0.093 Uiso 0.50 1 calc PR A 1
C8 C -0.1455(6) -0.4692(6) 0.3529(2) 0.061(2) Uiso 0.50 1 d P A 1
H8 H -0.1711 -0.5060 0.3312 0.073 Uiso 0.50 1 calc PR A 1
C9 C -0.2147(5) -0.4465(5) 0.38122(19) 0.0419(16) Uiso 0.50 1 d PD A 1
C10 C -0.0182(6) -0.2968(5) 0.45126(19) 0.0479(19) Uiso 0.50 1 d PD A 1
H10 H -0.0810 -0.2759 0.4641 0.058 Uiso 0.50 1 calc PR A 1
C11 C 0.0363(6) -0.2109(6) 0.4390(2) 0.056(2) Uiso 0.50 1 d PD A 1
H11A H 0.1017 -0.2285 0.4281 0.085 Uiso 0.50 1 calc PR A 1
H11B H 0.0553 -0.1705 0.4613 0.085 Uiso 0.50 1 calc PR A 1
H11C H -0.0125 -0.1777 0.4197 0.085 Uiso 0.50 1 calc PR A 1
C12 C 0.0558(8) -0.3501(8) 0.4807(3) 0.074(3) Uiso 0.50 1 d PD A 1
H12A H 0.0165 -0.4022 0.4904 0.110 Uiso 0.50 1 calc PR A 1
H12B H 0.0819 -0.3087 0.5020 0.110 Uiso 0.50 1 calc PR A 1
H12C H 0.1171 -0.3741 0.4688 0.110 Uiso 0.50 1 calc PR A 1
C13 C -0.3320(6) -0.4834(6) 0.3757(2) 0.058(3) Uiso 0.50 1 d PD A 1
H13 H -0.3734 -0.4309 0.3854 0.070 Uiso 0.50 1 calc PR A 1
C14 C -0.3820(8) -0.4924(7) 0.3344(2) 0.058(2) Uiso 0.50 1 d PD A 1
H14A H -0.3405 -0.5370 0.3210 0.086 Uiso 0.50 1 calc PR A 1
H14B H -0.3816 -0.4316 0.3217 0.086 Uiso 0.50 1 calc PR A 1
H14C H -0.4562 -0.5145 0.3336 0.086 Uiso 0.50 1 calc PR A 1
C15 C -0.3679(6) -0.5688(6) 0.3986(2) 0.058 Uiso 0.50 1 d PD A 1
H15A H -0.4463 -0.5677 0.3983 0.086 Uiso 0.50 1 calc PR A 1
H15B H -0.3334 -0.5658 0.4251 0.086 Uiso 0.50 1 calc PR A 1
H15C H -0.3467 -0.6266 0.3867 0.086 Uiso 0.50 1 calc PR A 1
C16 C -0.3768(3) -0.2146(2) 0.49353(9) 0.0408(7) Uani 1 1 d U A .
C17 C -0.3078(3) -0.1454(3) 0.51179(10) 0.0564(10) Uani 1 1 d DU . .
C18 C -0.3568(4) -0.0752(3) 0.53082(11) 0.0764(13) Uani 1 1 d U A .
H18 H -0.3138 -0.0265 0.5429 0.092 Uiso 1 1 calc R . .
C19 C -0.4654(5) -0.0747(3) 0.53254(13) 0.0835(14) Uani 1 1 d U . .
H19 H -0.4961 -0.0270 0.5464 0.100 Uiso 1 1 calc R A .
C20 C -0.5297(3) -0.1419(3) 0.51461(11) 0.0671(11) Uani 1 1 d U A .
H20 H -0.6048 -0.1403 0.5162 0.081 Uiso 1 1 calc R . .
C21 C -0.4874(3) -0.2130(3) 0.49387(10) 0.0460(8) Uani 1 1 d U . .
C22 C -0.1923(5) -0.1373(6) 0.5129(3) 0.052(3) Uiso 0.50 1 d PD A 1
H22 H -0.1705 -0.1680 0.4896 0.062 Uiso 0.50 1 calc PR A 1
C23 C -0.1425(7) -0.1917(7) 0.5482(2) 0.050(2) Uiso 0.50 1 d PD A 1
H23A H -0.1457 -0.1540 0.5713 0.076 Uiso 0.50 1 calc PR A 1
H23B H -0.0673 -0.2063 0.5456 0.076 Uiso 0.50 1 calc PR A 1
H23C H -0.1826 -0.2497 0.5503 0.076 Uiso 0.50 1 calc PR A 1
C24 C -0.1518(6) -0.0381(5) 0.5141(2) 0.0489(18) Uiso 0.50 1 d PD A 1
H24A H -0.1869 -0.0040 0.4919 0.073 Uiso 0.50 1 calc PR A 1
H24B H -0.0738 -0.0380 0.5136 0.073 Uiso 0.50 1 calc PR A 1
H24C H -0.1685 -0.0080 0.5377 0.073 Uiso 0.50 1 calc PR A 1
C25 C -0.5597(3) -0.2853(3) 0.47332(11) 0.0548(9) Uani 1 1 d . A .
H25 H -0.5221 -0.3127 0.4525 0.066 Uiso 1 1 calc R . .
C26 C -0.6675(3) -0.2450(4) 0.45515(12) 0.0769(14) Uani 1 1 d . . .
H26A H -0.7110 -0.2276 0.4754 0.115 Uiso 1 1 calc R A .
H26B H -0.7060 -0.2919 0.4385 0.115 Uiso 1 1 calc R . .
H26C H -0.6544 -0.1898 0.4400 0.115 Uiso 1 1 calc R . .
C27 C -0.5820(4) -0.3630(4) 0.50071(16) 0.0929(16) Uani 1 1 d . . .
H27A H -0.5139 -0.3921 0.5113 0.139 Uiso 1 1 calc R A .
H27B H -0.6286 -0.4099 0.4868 0.139 Uiso 1 1 calc R . .
H27C H -0.6178 -0.3372 0.5216 0.139 Uiso 1 1 calc R . .
C30 C -0.5761(2) -0.1133(2) 0.28296(8) 0.0302(6) Uani 1 1 d . B .
C31 C -0.6143(2) -0.0442(2) 0.22477(9) 0.0431(8) Uani 1 1 d . B .
H31 H -0.6079 -0.0260 0.1992 0.052 Uiso 1 1 calc R . .
C32 C -0.6922(2) -0.0203(2) 0.24536(9) 0.0445(8) Uani 1 1 d . B .
H32 H -0.7525 0.0180 0.2372 0.053 Uiso 1 1 calc R . .
C33 C -0.4446(2) -0.1407(3) 0.23533(10) 0.0229(13) Uiso 0.65 1 d PG B 1
C34 C -0.45015(18) -0.2135(2) 0.20907(10) 0.0296(12) Uiso 0.65 1 d PG B 1
C35 C -0.3574(2) -0.2441(2) 0.19493(10) 0.0367(11) Uiso 0.65 1 d PG B 1
H35 H -0.3612 -0.2938 0.1770 0.044 Uiso 0.65 1 calc PR B 1
C36 C -0.25919(19) -0.2021(2) 0.20704(10) 0.0339(11) Uiso 0.65 1 d PG B 1
H36 H -0.1958 -0.2230 0.1974 0.041 Uiso 0.65 1 calc PR B 1
C37 C -0.2536(2) -0.1293(2) 0.23330(10) 0.0365(13) Uiso 0.65 1 d PG B 1
H37 H -0.1865 -0.1006 0.2416 0.044 Uiso 0.65 1 calc PR B 1
C38 C -0.3463(3) -0.0987(2) 0.24744(10) 0.0410(14) Uiso 0.65 1 d PGD B 1
C39 C -0.5553(4) -0.2633(4) 0.1954(2) 0.0380(16) Uiso 0.65 1 d P B 1
H39 H -0.6136 -0.2331 0.2081 0.046 Uiso 0.65 1 calc PR B 1
C40 C -0.5490(7) -0.3651(5) 0.2076(2) 0.053(2) Uiso 0.65 1 d P B 1
H40A H -0.6181 -0.3955 0.1996 0.080 Uiso 0.65 1 calc PR B 1
H40B H -0.5325 -0.3689 0.2356 0.080 Uiso 0.65 1 calc PR B 1
H40C H -0.4922 -0.3963 0.1956 0.080 Uiso 0.65 1 calc PR B 1
C41 C -0.5830(6) -0.2525(6) 0.1529(2) 0.0535(19) Uiso 0.65 1 d P B 1
H41A H -0.5851 -0.1862 0.1463 0.080 Uiso 0.65 1 calc PR B 1
H41B H -0.6536 -0.2805 0.1449 0.080 Uiso 0.65 1 calc PR B 1
H41C H -0.5285 -0.2838 0.1398 0.080 Uiso 0.65 1 calc PR B 1
C42 C -0.3394(4) -0.0219(4) 0.27866(15) 0.0509(13) Uiso 0.65 1 d PD B 1
H42 H -0.3906 -0.0381 0.2973 0.061 Uiso 0.65 1 calc PR B 1
C43 C -0.2300(4) -0.0060(4) 0.30068(16) 0.0552(15) Uiso 0.65 1 d PD B 1
H43A H -0.2061 -0.0628 0.3146 0.083 Uiso 0.65 1 calc PR B 1
H43B H -0.2341 0.0451 0.3189 0.083 Uiso 0.65 1 calc PR B 1
H43C H -0.1788 0.0101 0.2828 0.083 Uiso 0.65 1 calc PR B 1
C44 C -0.3754(5) 0.0690(5) 0.25931(19) 0.0689(18) Uiso 0.65 1 d PD B 1
H44A H -0.3256 0.0864 0.2411 0.103 Uiso 0.65 1 calc PR B 1
H44B H -0.3761 0.1179 0.2787 0.103 Uiso 0.65 1 calc PR B 1
H44C H -0.4479 0.0616 0.2456 0.103 Uiso 0.65 1 calc PR B 1
C45 C -0.7275(2) -0.0462(2) 0.31321(8) 0.0339(7) Uani 1 1 d . B .
C46 C -0.6899(2) 0.0248(2) 0.33882(9) 0.0382(7) Uani 1 1 d . . .
C47 C -0.7466(2) 0.0390(2) 0.36986(9) 0.0444(8) Uani 1 1 d . B .
H47 H -0.7227 0.0852 0.3883 0.053 Uiso 1 1 calc R . .
C48 C -0.8361(3) -0.0121(3) 0.37450(9) 0.0478(8) Uani 1 1 d . . .
H48 H -0.8740 -0.0003 0.3958 0.057 Uiso 1 1 calc R B .
C49 C -0.8723(2) -0.0812(2) 0.34836(9) 0.0444(8) Uani 1 1 d . B .
H49 H -0.9346 -0.1162 0.3520 0.053 Uiso 1 1 calc R . .
C50 C -0.8184(2) -0.0995(2) 0.31708(9) 0.0377(7) Uani 1 1 d . . .
C51 C -0.5959(2) 0.0878(2) 0.33202(10) 0.0498(9) Uani 1 1 d . B .
H51 H -0.5475 0.0510 0.3171 0.060 Uiso 1 1 calc R . .
C52 C -0.6348(3) 0.1721(3) 0.30770(13) 0.0713(12) Uani 1 1 d . . .
H52A H -0.6772 0.1511 0.2840 0.107 Uiso 1 1 calc R B .
H52B H -0.5726 0.2078 0.3014 0.107 Uiso 1 1 calc R . .
H52C H -0.6795 0.2116 0.3221 0.107 Uiso 1 1 calc R . .
C53 C -0.5292(3) 0.1203(3) 0.36829(13) 0.0700(12) Uani 1 1 d . . .
H53A H -0.5712 0.1643 0.3817 0.105 Uiso 1 1 calc R B .
H53B H -0.4640 0.1511 0.3618 0.105 Uiso 1 1 calc R . .
H53C H -0.5092 0.0667 0.3849 0.105 Uiso 1 1 calc R . .
C54 C -0.8622(2) -0.1712(2) 0.28729(10) 0.0464(8) Uani 1 1 d . B .
H54 H -0.8014 -0.1924 0.2735 0.056 Uiso 1 1 calc R . .
C55 C -0.9468(3) -0.1246(3) 0.25796(12) 0.0692(12) Uani 1 1 d . . .
H55A H -1.0046 -0.0989 0.2712 0.104 Uiso 1 1 calc R B .
H55B H -0.9768 -0.1708 0.2391 0.104 Uiso 1 1 calc R . .
H55C H -0.9130 -0.0743 0.2449 0.104 Uiso 1 1 calc R . .
C56 C -0.9089(3) -0.2562(3) 0.30487(13) 0.0721(12) Uani 1 1 d . . .
H56A H -0.8573 -0.2799 0.3258 0.108 Uiso 1 1 calc R B .
H56B H -0.9238 -0.3046 0.2853 0.108 Uiso 1 1 calc R . .
H56C H -0.9759 -0.2390 0.3148 0.108 Uiso 1 1 calc R . .
C60 C -0.1879(4) -0.0772(3) 0.40325(15) 0.0396(10) Uiso 0.67 1 d PD C 1
H60A H -0.1373 -0.0914 0.4264 0.048 Uiso 0.67 1 calc PR C 1
H60B H -0.1471 -0.0802 0.3809 0.048 Uiso 0.67 1 calc PR C 1
C61 C -0.2303(4) 0.0212(3) 0.40660(15) 0.0459(11) Uiso 0.67 1 d PD C 1
H61A H -0.2685 0.0239 0.4296 0.055 Uiso 0.67 1 calc PR C 1
H61B H -0.2841 0.0331 0.3841 0.055 Uiso 0.67 1 calc PR C 1
C62 C -0.1469(4) 0.1010(3) 0.40938(17) 0.0521(12) Uiso 0.67 1 d PD C 1
H62A H -0.0927 0.0893 0.4318 0.063 Uiso 0.67 1 calc PR C 1
H62B H -0.1092 0.0992 0.3862 0.063 Uiso 0.67 1 calc PR C 1
C63 C -0.1930(6) 0.1990(5) 0.4131(2) 0.0838(19) Uiso 0.67 1 d PD C 1
H63A H -0.2458 0.2122 0.3908 0.126 Uiso 0.67 1 calc PR C 1
H63B H -0.1346 0.2448 0.4143 0.126 Uiso 0.67 1 calc PR C 1
H63C H -0.2279 0.2028 0.4365 0.126 Uiso 0.67 1 calc PR C 1
C70 C -0.6180(2) -0.3392(2) 0.32319(8) 0.0345(7) Uani 1 1 d . . .
H70A H -0.6895 -0.3229 0.3096 0.041 Uiso 1 1 calc R C .
H70B H -0.5848 -0.3853 0.3073 0.041 Uiso 1 1 calc R . .
C71 C -0.6336(3) -0.3849(2) 0.36223(9) 0.0457(8) Uani 1 1 d . C .
H71A H -0.5616 -0.3971 0.3763 0.055 Uiso 1 1 calc R . .
H71B H -0.6698 -0.3392 0.3774 0.055 Uiso 1 1 calc R . .
C72 C -0.6981(3) -0.4757(3) 0.36055(10) 0.0572(10) Uani 1 1 d . . .
H72A H -0.7724 -0.4629 0.3486 0.069 Uiso 1 1 calc R C .
H72B H -0.6655 -0.5204 0.3439 0.069 Uiso 1 1 calc R . .
C73 C -0.7029(4) -0.5201(4) 0.39926(12) 0.0844(14) Uani 1 1 d . C .
H73A H -0.6305 -0.5394 0.4102 0.127 Uiso 1 1 calc R . .
H73B H -0.7501 -0.5747 0.3963 0.127 Uiso 1 1 calc R . .
H73C H -0.7312 -0.4751 0.4164 0.127 Uiso 1 1 calc R . .
C4A C -0.1830(3) -0.4212(4) 0.41081(14) 0.042(2) Uiso 0.50 1 d PG A 2
C5A C -0.0743(4) -0.3993(3) 0.41359(13) 0.0433(17) Uiso 0.50 1 d PGD A 2
C6A C -0.0091(3) -0.4428(4) 0.38969(16) 0.065(2) Uiso 0.50 1 d PG A 2
H6A H 0.0653 -0.4279 0.3916 0.078 Uiso 0.50 1 calc PR A 2
C7A C -0.0527(4) -0.5082(4) 0.36302(15) 0.086(3) Uiso 0.50 1 d PG A 2
H7A H -0.0081 -0.5379 0.3467 0.103 Uiso 0.50 1 calc PR A 2
C8A C -0.1614(4) -0.5300(4) 0.36023(16) 0.082(3) Uiso 0.50 1 d PG A 2
H8A H -0.1912 -0.5747 0.3420 0.098 Uiso 0.50 1 calc PR A 2
C9A C -0.2266(3) -0.4865(4) 0.38413(16) 0.069(3) Uiso 0.50 1 d PGD A 2
C10A C -0.0216(5) -0.3337(5) 0.4433(2) 0.0487(19) Uiso 0.50 1 d PD A 2
H10A H -0.0787 -0.3067 0.4575 0.058 Uiso 0.50 1 calc PR A 2
C11A C 0.0359(7) -0.2533(6) 0.4257(3) 0.075(3) Uiso 0.50 1 d PD A 2
H11D H 0.0957 -0.2779 0.4131 0.112 Uiso 0.50 1 calc PR A 2
H11E H 0.0638 -0.2095 0.4459 0.112 Uiso 0.50 1 calc PR A 2
H11F H -0.0149 -0.2210 0.4067 0.112 Uiso 0.50 1 calc PR A 2
C12A C 0.0604(7) -0.3835(7) 0.4723(3) 0.065(3) Uiso 0.50 1 d PD A 2
H12D H 0.0244 -0.4333 0.4849 0.098 Uiso 0.50 1 calc PR A 2
H12E H 0.0918 -0.3388 0.4916 0.098 Uiso 0.50 1 calc PR A 2
H12F H 0.1175 -0.4102 0.4590 0.098 Uiso 0.50 1 calc PR A 2
C13A C -0.3429(7) -0.5085(8) 0.3822(3) 0.087(4) Uiso 0.50 1 d PD A 2
H13A H -0.3823 -0.4696 0.3995 0.105 Uiso 0.50 1 calc PR A 2
C15A C -0.3160(8) -0.6046(7) 0.3971(3) 0.087 Uiso 0.50 1 d PD A 2
H15D H -0.2756 -0.6377 0.3791 0.131 Uiso 0.50 1 calc PR A 2
H15E H -0.3826 -0.6385 0.3997 0.131 Uiso 0.50 1 calc PR A 2
H15F H -0.2722 -0.6004 0.4221 0.131 Uiso 0.50 1 calc PR A 2
C14A C -0.3985(10) -0.5171(9) 0.3422(3) 0.084(4) Uiso 0.50 1 d PD A 2
H14D H -0.3686 -0.5700 0.3295 0.127 Uiso 0.50 1 calc PR A 2
H14E H -0.3878 -0.4599 0.3280 0.127 Uiso 0.50 1 calc PR A 2
H14F H -0.4757 -0.5271 0.3430 0.127 Uiso 0.50 1 calc PR A 2
C22A C -0.1842(5) -0.1612(7) 0.5109(3) 0.059(3) Uiso 0.50 1 d PD A 2
H22A H -0.1768 -0.1965 0.4869 0.071 Uiso 0.50 1 calc PR A 2
C23A C -0.1295(8) -0.2201(7) 0.5441(3) 0.065(3) Uiso 0.50 1 d PD A 2
H23D H -0.0516 -0.2208 0.5432 0.097 Uiso 0.50 1 calc PR A 2
H23E H -0.1572 -0.2839 0.5418 0.097 Uiso 0.50 1 calc PR A 2
H23F H -0.1446 -0.1934 0.5685 0.097 Uiso 0.50 1 calc PR A 2
C24A C -0.1154(7) -0.0726(6) 0.5096(3) 0.066(2) Uiso 0.50 1 d PD A 2
H24D H -0.1084 -0.0418 0.5347 0.099 Uiso 0.50 1 calc PR A 2
H24E H -0.1502 -0.0302 0.4900 0.099 Uiso 0.50 1 calc PR A 2
H24F H -0.0439 -0.0895 0.5033 0.099 Uiso 0.50 1 calc PR A 2
C42A C -0.3564(6) 0.0215(5) 0.2644(2) 0.0278(17) Uiso 0.35 1 d PD B 2
H42A H -0.4336 0.0352 0.2666 0.033 Uiso 0.35 1 calc PR B 2
C43A C -0.3224(6) 0.0955(6) 0.2372(2) 0.0313(18) Uiso 0.35 1 d PD B 2
H43D H -0.3284 0.1573 0.2486 0.047 Uiso 0.35 1 calc PR B 2
H43E H -0.3694 0.0923 0.2128 0.047 Uiso 0.35 1 calc PR B 2
H43F H -0.2478 0.0845 0.2327 0.047 Uiso 0.35 1 calc PR B 2
C44A C -0.2995(8) 0.0306(8) 0.3048(2) 0.052(2) Uiso 0.35 1 d PD B 2
H44D H -0.2221 0.0206 0.3046 0.078 Uiso 0.35 1 calc PR B 2
H44E H -0.3278 -0.0160 0.3213 0.078 Uiso 0.35 1 calc PR B 2
H44F H -0.3117 0.0931 0.3146 0.078 Uiso 0.35 1 calc PR B 2
C60A C -0.2060(8) -0.0458(7) 0.4105(3) 0.0396(10) Uiso 0.33 1 d PD C 2
H60C H -0.1552 -0.0589 0.4338 0.048 Uiso 0.33 1 calc PR C 2
H60D H -0.1620 -0.0370 0.3892 0.048 Uiso 0.33 1 calc PR C 2
C61A C -0.2588(8) 0.0465(6) 0.4168(3) 0.0459(11) Uiso 0.33 1 d PD C 2
H61C H -0.3096 0.0366 0.4359 0.055 Uiso 0.33 1 calc PR C 2
H61D H -0.3022 0.0642 0.3924 0.055 Uiso 0.33 1 calc PR C 2
C62A C -0.1873(8) 0.1302(7) 0.4303(3) 0.0521(12) Uiso 0.33 1 d PD C 2
H62C H -0.2289 0.1780 0.4424 0.063 Uiso 0.33 1 calc PR C 2
H62D H -0.1255 0.1105 0.4488 0.063 Uiso 0.33 1 calc PR C 2
C63A C -0.1507(12) 0.1662(12) 0.3948(4) 0.0838(19) Uiso 0.33 1 d PD C 2
H63D H -0.1128 0.1168 0.3826 0.126 Uiso 0.33 1 calc PR C 2
H63E H -0.1018 0.2189 0.4010 0.126 Uiso 0.33 1 calc PR C 2
H63F H -0.2130 0.1868 0.3772 0.126 Uiso 0.33 1 calc PR C 2
C33A C -0.4496(3) -0.1262(4) 0.2393(2) 0.031(3) Uiso 0.35 1 d PG B 2
C34A C -0.4448(3) -0.2114(4) 0.22091(19) 0.0248(19) Uiso 0.35 1 d PGD B 2
C35A C -0.3463(4) -0.2465(3) 0.21322(19) 0.036(2) Uiso 0.35 1 d PG B 2
H35A H -0.3430 -0.3048 0.2006 0.043 Uiso 0.35 1 calc PR B 2
C36A C -0.2525(3) -0.1963(4) 0.22395(19) 0.0292(18) Uiso 0.35 1 d PG B 2
H36A H -0.1852 -0.2202 0.2187 0.035 Uiso 0.35 1 calc PR B 2
C37A C -0.2573(4) -0.1110(4) 0.24238(19) 0.032(2) Uiso 0.35 1 d PG B 2
H37A H -0.1932 -0.0767 0.2497 0.039 Uiso 0.35 1 calc PR B 2
C38A C -0.3558(5) -0.0760(4) 0.2501(2) 0.025(2) Uiso 0.35 1 d PGD B 2
C39A C -0.5473(7) -0.2691(6) 0.2078(3) 0.033(3) Uiso 0.35 1 d PD B 2
H39A H -0.6047 -0.2455 0.2227 0.040 Uiso 0.35 1 calc PR B 2
C40A C -0.5342(12) -0.3732(7) 0.2170(4) 0.051(4) Uiso 0.35 1 d PD B 2
H40D H -0.4865 -0.4015 0.2002 0.077 Uiso 0.35 1 calc PR B 2
H40E H -0.6047 -0.4036 0.2130 0.077 Uiso 0.35 1 calc PR B 2
H40F H -0.5031 -0.3809 0.2438 0.077 Uiso 0.35 1 calc PR B 2
C41A C -0.5873(12) -0.2507(12) 0.1649(4) 0.063(4) Uiso 0.35 1 d PD B 2
H41D H -0.5331 -0.2724 0.1491 0.094 Uiso 0.35 1 calc PR B 2
H41E H -0.5992 -0.1838 0.1609 0.094 Uiso 0.35 1 calc PR B 2
H41F H -0.6549 -0.2842 0.1577 0.094 Uiso 0.35 1 calc PR B 2

loop_
_atom_site_aniso_label
_atom_site_aniso_U_11
_atom_site_aniso_U_22
_atom_site_aniso_U_33
_atom_site_aniso_U_23
_atom_site_aniso_U_13
_atom_site_aniso_U_12
Mg1 0.0326(5) 0.0616(8) 0.0405(6) 0.0247(6) -0.0065(4) -0.0103(5)
Mg2 0.0312(5) 0.0366(6) 0.0365(6) 0.0075(5) -0.0024(4) -0.0042(4)
Cl1 0.0405(4) 0.0462(5) 0.0405(4) 0.0030(4) -0.0078(3) 0.0040(4)
Cl2 0.0340(4) 0.0716(6) 0.0442(5) 0.0200(4) 0.0064(3) 0.0033(4)
N1 0.0283(13) 0.0599(19) 0.0388(15) 0.0134(13) 0.0104(10) 0.0125(12)
N2 0.0281(12) 0.0389(15) 0.0337(13) 0.0106(12) 0.0049(10) -0.0031(11)
N3 0.0206(11) 0.0350(14) 0.0352(13) 0.0046(11) -0.0008(9) -0.0007(10)
N4 0.0267(12) 0.0388(15) 0.0343(13) 0.0033(12) -0.0017(10) 0.0013(11)
C1 0.0162(13) 0.0506(19) 0.0370(16) 0.0137(15) 0.0035(11) 0.0004(13)
C2 0.0456(18) 0.048(2) 0.054(2) 0.0212(18) 0.0109(16) 0.0129(16)
C3 0.0464(18) 0.049(2) 0.0402(18) 0.0216(16) 0.0100(14) -0.0027(16)
C16 0.0477(18) 0.0398(18) 0.0341(17) 0.0060(14) 0.0020(13) -0.0003(15)
C17 0.079(2) 0.053(2) 0.0326(18) 0.0090(17) -0.0108(16) -0.0167(19)
C18 0.120(3) 0.049(2) 0.051(2) -0.010(2) -0.026(2) -0.006(2)
C19 0.119(4) 0.067(3) 0.057(3) -0.018(2) -0.019(3) 0.023(3)
C20 0.072(2) 0.069(3) 0.057(2) -0.010(2) -0.0007(19) 0.025(2)
C21 0.0440(18) 0.050(2) 0.0441(19) -0.0018(16) 0.0046(14) 0.0067(16)
C25 0.0358(18) 0.070(3) 0.061(2) -0.009(2) 0.0155(15) -0.0032(17)
C26 0.0327(19) 0.127(4) 0.073(3) -0.024(3) 0.0124(17) 0.003(2)
C27 0.072(3) 0.092(4) 0.116(4) 0.009(3) 0.018(3) -0.024(3)
C30 0.0211(13) 0.0316(16) 0.0365(16) 0.0003(13) -0.0014(11) -0.0056(12)
C31 0.0331(16) 0.058(2) 0.0363(17) 0.0142(16) -0.0040(13) 0.0082(15)
C32 0.0322(16) 0.059(2) 0.0396(18) 0.0098(16) -0.0066(13) 0.0124(15)
C45 0.0261(14) 0.0385(17) 0.0358(16) 0.0031(14) -0.0012(12) 0.0040(13)
C46 0.0330(16) 0.0378(18) 0.0421(18) 0.0025(15) -0.0026(13) 0.0072(14)
C47 0.0438(18) 0.047(2) 0.0404(18) -0.0044(16) -0.0028(14) 0.0040(16)
C48 0.0468(19) 0.057(2) 0.0402(19) -0.0022(17) 0.0087(14) 0.0066(17)
C49 0.0379(17) 0.051(2) 0.0451(19) 0.0027(17) 0.0077(14) -0.0008(15)
C50 0.0311(15) 0.0362(18) 0.0452(18) 0.0018(15) 0.0021(13) 0.0004(13)
C51 0.0362(17) 0.049(2) 0.063(2) -0.0106(18) 0.0043(15) -0.0045(16)
C52 0.072(3) 0.064(3) 0.077(3) 0.019(2) 0.005(2) -0.019(2)
C53 0.061(2) 0.055(2) 0.087(3) -0.001(2) -0.016(2) -0.017(2)
C54 0.0290(16) 0.052(2) 0.059(2) -0.0142(18) 0.0062(14) -0.0037(15)
C55 0.040(2) 0.087(3) 0.075(3) -0.033(2) -0.0144(18) 0.011(2)
C56 0.057(2) 0.064(3) 0.101(3) -0.025(2) 0.030(2) -0.025(2)
C70 0.0311(15) 0.0313(17) 0.0406(17) 0.0000(14) 0.0020(12) -0.0068(13)
C71 0.0421(17) 0.050(2) 0.0438(19) 0.0000(16) -0.0003(14) -0.0113(16)
C72 0.060(2) 0.059(2) 0.051(2) 0.0067(19) 0.0010(17) -0.0244(19)
C73 0.093(3) 0.093(4) 0.065(3) 0.025(3) 0.002(2) -0.038(3)

loop_
_atom_type_symbol
_atom_type_description
_atom_type_scat_dispersion_real
_atom_type_scat_dispersion_imag
_atom_type_scat_source
C C 0.0033 0.0016 'International Tables Vol C Tables 4.2.6.8 and 6.1.1.4'
H H 0.0000 0.0000 'International Tables Vol C Tables 4.2.6.8 and 6.1.1.4'
N N 0.0061 0.0033 'International Tables Vol C Tables 4.2.6.8 and 6.1.1.4'
Mg Mg 0.0486 0.0363 'International Tables Vol C Tables 4.2.6.8 and 6.1.1.4'
Cl Cl 0.1484 0.1585 'International Tables Vol C Tables 4.2.6.8 and 6.1.1.4'

loop_
_geom_angle_atom_site_label_1
_geom_angle_atom_site_label_2
_geom_angle_atom_site_label_3
_geom_angle
C60 Mg1 C1 116.16(16)
C60 Mg1 C60A 14.0(3)
C1 Mg1 C60A 117.7(3)
C60 Mg1 Cl2 112.21(15)
C1 Mg1 Cl2 109.37(10)
C60A Mg1 Cl2 121.3(3)
C60 Mg1 Cl1 121.74(14)
C1 Mg1 Cl1 104.16(8)
C60A Mg1 Cl1 109.3(2)
Cl2 Mg1 Cl1 89.92(4)
C60 Mg1 Mg2 132.77(15)
C1 Mg1 Mg2 110.94(8)
C60A Mg1 Mg2 130.0(3)
Cl2 Mg1 Mg2 44.99(3)
Cl1 Mg1 Mg2 45.10(3)
C70 Mg2 C30 111.12(11)
C70 Mg2 Cl2 114.87(9)
C30 Mg2 Cl2 112.66(8)
C70 Mg2 Cl1 118.14(9)
C30 Mg2 Cl1 108.51(9)
Cl2 Mg2 Cl1 89.95(4)
C70 Mg2 Mg1 125.99(9)
C30 Mg2 Mg1 122.88(8)
Cl2 Mg2 Mg1 44.96(3)
Cl1 Mg2 Mg1 45.16(3)
Mg2 Cl1 Mg1 89.74(4)
Mg1 Cl2 Mg2 90.05(4)
C1 N1 C2 111.7(3)
C1 N1 C4 117.9(4)
C2 N1 C4 128.1(4)
C1 N1 C4A 132.3(3)
C2 N1 C4A 115.9(3)
C1 N2 C3 111.1(3)
C1 N2 C16 126.5(2)
C3 N2 C16 121.9(2)
C33A N3 C30 123.6(4)
C33A N3 C31 123.4(4)
C30 N3 C31 112.0(2)
C30 N3 C33 125.1(2)
C31 N3 C33 122.9(3)
C30 N4 C32 111.4(2)
C30 N4 C45 123.6(2)
C32 N4 C45 124.7(2)
N1 C1 N2 103.2(2)
N1 C1 Mg1 129.1(2)
N2 C1 Mg1 127.6(2)
C3 C2 N1 107.1(3)
C3 C2 H2 126.5
N1 C2 H2 126.5
C2 C3 N2 106.9(3)
C2 C3 H3 126.6
N2 C3 H3 126.6
C5 C4 C9 126.3(6)
C5 C4 N1 121.6(6)
C9 C4 N1 111.7(5)
C4 C5 C6 112.3(6)
C4 C5 C10 123.2(6)
C6 C5 C10 124.4(6)
C7 C6 C5 123.6(8)
C7 C6 H6 118.2
C5 C6 H6 118.2
C6 C7 C8 123.3(9)
C6 C7 H7 118.4
C8 C7 H7 118.4
C7 C8 C9 118.8(7)
C7 C8 H8 120.6
C9 C8 H8 120.6
C4 C9 C8 115.6(6)
C4 C9 C13 125.8(6)
C8 C9 C13 118.6(6)
C11 C10 C5 112.1(6)
C11 C10 C12 110.6(7)
C5 C10 C12 112.5(7)
C11 C10 H10 107.1
C5 C10 H10 107.1
C12 C10 H10 107.1
C14 C13 C9 115.0(7)
C14 C13 C15 108.4(7)
C9 C13 C15 122.1(6)
C14 C13 H13 102.8
C9 C13 H13 102.8
C15 C13 H13 102.8
C21 C16 C17 122.6(3)
C21 C16 N2 119.5(3)
C17 C16 N2 117.9(3)
C18 C17 C16 116.4(3)
C18 C17 C22 115.2(5)
C16 C17 C22 128.4(5)
C18 C17 C22A 127.4(5)
C16 C17 C22A 116.0(5)
C19 C18 C17 121.6(4)
C19 C18 H18 119.2
C17 C18 H18 119.2
C20 C19 C18 120.7(4)
C20 C19 H19 119.6
C18 C19 H19 119.6
C19 C20 C21 121.3(4)
C19 C20 H20 119.4
C21 C20 H20 119.4
C16 C21 C20 117.4(3)
C16 C21 C25 121.8(3)
C20 C21 C25 120.8(3)
C17 C22 C24 114.1(6)
C17 C22 C23 106.7(6)
C24 C22 C23 110.9(7)
C17 C22 H22 108.3
C24 C22 H22 108.3
C23 C22 H22 108.3
C21 C25 C27 110.5(3)
C21 C25 C26 112.8(3)
C27 C25 C26 108.6(3)
C21 C25 H25 108.3
C27 C25 H25 108.3
C26 C25 H25 108.3
C25 C26 H26A 109.5
C25 C26 H26B 109.5
H26A C26 H26B 109.5
C25 C26 H26C 109.5
H26A C26 H26C 109.5
H26B C26 H26C 109.5
C25 C27 H27A 109.5
C25 C27 H27B 109.5
H27A C27 H27B 109.5
C25 C27 H27C 109.5
H27A C27 H27C 109.5
H27B C27 H27C 109.5
N3 C30 N4 103.0(2)
N3 C30 Mg2 129.7(2)
N4 C30 Mg2 125.8(2)
C32 C31 N3 106.6(3)
C32 C31 H31 126.7
N3 C31 H31 126.7
C31 C32 N4 107.0(3)
C31 C32 H32 126.5
N4 C32 H32 126.5
C34 C33 C38 120.0
C34 C33 N3 120.8(2)
C38 C33 N3 118.9(2)
C35 C34 C33 120.0
C35 C34 C39 117.8(3)
C33 C34 C39 122.2(3)
C34 C35 C36 120.0
C34 C35 H35 120.0
C36 C35 H35 120.0
C35 C36 C37 120.0
C35 C36 H36 120.0
C37 C36 H36 120.0
C38 C37 C36 120.0
C38 C37 H37 120.0
C36 C37 H37 120.0
C37 C38 C33 120.0
C37 C38 C42 120.2(3)
C33 C38 C42 119.7(3)
C41 C39 C40 112.2(6)
C41 C39 C34 110.5(5)
C40 C39 C34 110.5(5)
C41 C39 H39 107.8
C40 C39 H39 107.8
C34 C39 H39 107.8
C43 C42 C44 107.5(5)
C43 C42 C38 116.1(4)
C44 C42 C38 107.9(5)
C43 C42 H42 108.4
C44 C42 H42 108.4
C38 C42 H42 108.4
C50 C45 C46 123.4(3)
C50 C45 N4 119.5(3)
C46 C45 N4 117.1(3)
C47 C46 C45 116.6(3)
C47 C46 C51 121.0(3)
C45 C46 C51 122.3(3)
C48 C47 C46 121.5(3)
C48 C47 H47 119.3
C46 C47 H47 119.3
C47 C48 C49 120.7(3)
C47 C48 H48 119.7
C49 C48 H48 119.7
C50 C49 C48 120.6(3)
C50 C49 H49 119.7
C48 C49 H49 119.7
C49 C50 C45 117.3(3)
C49 C50 C54 120.3(3)
C45 C50 C54 122.3(3)
C53 C51 C46 114.1(3)
C53 C51 C52 109.4(3)
C46 C51 C52 111.0(3)
C53 C51 H51 107.3
C46 C51 H51 107.3
C52 C51 H51 107.3
C51 C52 H52A 109.5
C51 C52 H52B 109.5
H52A C52 H52B 109.5
C51 C52 H52C 109.5
H52A C52 H52C 109.5
H52B C52 H52C 109.5
C51 C53 H53A 109.5
C51 C53 H53B 109.5
H53A C53 H53B 109.5
C51 C53 H53C 109.5
H53A C53 H53C 109.5
H53B C53 H53C 109.5
C56 C54 C50 112.9(3)
C56 C54 C55 110.8(3)
C50 C54 C55 109.0(3)
C56 C54 H54 108.0
C50 C54 H54 108.0
C55 C54 H54 108.0
C54 C55 H55A 109.5
C54 C55 H55B 109.5
H55A C55 H55B 109.5
C54 C55 H55C 109.5
H55A C55 H55C 109.5
H55B C55 H55C 109.5
C54 C56 H56A 109.5
C54 C56 H56B 109.5
H56A C56 H56B 109.5
C54 C56 H56C 109.5
H56A C56 H56C 109.5
H56B C56 H56C 109.5
C61 C60 Mg1 114.0(3)
C61 C60 H60A 108.8
Mg1 C60 H60A 108.8
C61 C60 H60B 108.8
Mg1 C60 H60B 108.8
H60A C60 H60B 107.7
C60 C61 C62 117.1(4)
C60 C61 H61A 108.0
C62 C61 H61A 108.0
C60 C61 H61B 108.0
C62 C61 H61B 108.0
H61A C61 H61B 107.3
C63 C62 C61 115.4(5)
C63 C62 H62A 108.4
C61 C62 H62A 108.4
C63 C62 H62B 108.4
C61 C62 H62B 108.4
H62A C62 H62B 107.5
C71 C70 Mg2 113.72(19)
C71 C70 H70A 108.8
Mg2 C70 H70A 108.8
C71 C70 H70B 108.8
Mg2 C70 H70B 108.8
H70A C70 H70B 107.7
C72 C71 C70 116.7(3)
C72 C71 H71A 108.1
C70 C71 H71A 108.1
C72 C71 H71B 108.1
C70 C71 H71B 108.1
H71A C71 H71B 107.3
C73 C72 C71 113.9(3)
C73 C72 H72A 108.8
C71 C72 H72A 108.8
C73 C72 H72B 108.8
C71 C72 H72B 108.8
H72A C72 H72B 107.7
C72 C73 H73A 109.5
C72 C73 H73B 109.5
H73A C73 H73B 109.5
C72 C73 H73C 109.5
H73A C73 H73C 109.5
H73B C73 H73C 109.5
C5A C4A C9A 120.0
C5A C4A N1 114.0(3)
C9A C4A N1 125.8(3)
C6A C5A C4A 120.0
C6A C5A C10A 117.6(4)
C4A C5A C10A 122.3(4)
C5A C6A C7A 120.0
C5A C6A H6A 120.0
C7A C6A H6A 120.0
C8A C7A C6A 120.0
C8A C7A H7A 120.0
C6A C7A H7A 120.0
C7A C8A C9A 120.0
C7A C8A H8A 120.0
C9A C8A H8A 120.0
C8A C9A C4A 120.0
C8A C9A C13A 121.6(6)
C4A C9A C13A 118.4(6)
C5A C10A C12A 111.8(6)
C5A C10A C11A 112.4(6)
C12A C10A C11A 108.1(7)
C5A C10A H10A 108.1
C12A C10A H10A 108.1
C11A C10A H10A 108.1
C10A C11A H11D 109.5
C10A C11A H11E 109.5
H11D C11A H11E 109.5
C10A C11A H11F 109.5
H11D C11A H11F 109.5
H11E C11A H11F 109.5
C10A C12A H12D 109.5
C10A C12A H12E 109.5
H12D C12A H12E 109.5
C10A C12A H12F 109.5
H12D C12A H12F 109.5
H12E C12A H12F 109.5
C9A C13A C14A 113.6(9)
C9A C13A C15A 90.2(7)
C14A C13A C15A 108.1(10)
C9A C13A H13A 114.2
C14A C13A H13A 114.2
C15A C13A H13A 114.2
C13A C15A H15D 109.5
C13A C15A H15E 109.5
H15D C15A H15E 109.5
C13A C15A H15F 109.5
H15D C15A H15F 109.5
H15E C15A H15F 109.5
C13A C14A H14D 109.5
C13A C14A H14E 109.5
H14D C14A H14E 109.5
C13A C14A H14F 109.5
H14D C14A H14F 109.5
H14E C14A H14F 109.5
C23A C22A C24A 106.3(7)
C23A C22A C17 114.5(7)
C24A C22A C17 116.0(7)
C23A C22A H22A 106.5
C24A C22A H22A 106.5
C17 C22A H22A 106.5
C22A C23A H23D 109.5
C22A C23A H23E 109.5
H23D C23A H23E 109.5
C22A C23A H23F 109.5
H23D C23A H23F 109.5
H23E C23A H23F 109.5
C22A C24A H24D 109.5
C22A C24A H24E 109.5
H24D C24A H24E 109.5
C22A C24A H24F 109.5
H24D C24A H24F 109.5
H24E C24A H24F 109.5
C38A C42A C44A 112.2(7)
C38A C42A C43A 115.5(6)
C44A C42A C43A 113.1(7)
C38A C42A H42A 104.9
C44A C42A H42A 104.9
C43A C42A H42A 104.9
C42A C43A H43D 109.5
C42A C43A H43E 109.5
H43D C43A H43E 109.5
C42A C43A H43F 109.5
H43D C43A H43F 109.5
H43E C43A H43F 109.5
C42A C44A H44D 109.5
C42A C44A H44E 109.5
H44D C44A H44E 109.5
C42A C44A H44F 109.5
H44D C44A H44F 109.5
H44E C44A H44F 109.5
C61A C60A Mg1 121.1(6)
C61A C60A H60C 107.0
Mg1 C60A H60C 107.0
C61A C60A H60D 107.0
Mg1 C60A H60D 107.0
H60C C60A H60D 106.8
C60A C61A C62A 118.8(9)
C60A C61A H61C 107.6
C62A C61A H61C 107.6
C60A C61A H61D 107.6
C62A C61A H61D 107.6
H61C C61A H61D 107.0
C63A C62A C61A 104.1(10)
C63A C62A H62C 110.9
C61A C62A H62C 110.9
C63A C62A H62D 110.9
C61A C62A H62D 110.9
H62C C62A H62D 109.0
C62A C63A H63D 109.5
C62A C63A H63E 109.5
H63D C63A H63E 109.5
C62A C63A H63F 109.5
H63D C63A H63F 109.5
H63E C63A H63F 109.5
N3 C33A C34A 116.4(4)
N3 C33A C38A 123.4(4)
C34A C33A C38A 120.0
C35A C34A C33A 120.0
C35A C34A C39A 118.1(5)
C33A C34A C39A 121.9(5)
C34A C35A C36A 120.0
C34A C35A H35A 120.0
C36A C35A H35A 120.0
C37A C36A C35A 120.0
C37A C36A H36A 120.0
C35A C36A H36A 120.0
C38A C37A C36A 120.0
C38A C37A H37A 120.0
C36A C37A H37A 120.0
C37A C38A C33A 120.0
C37A C38A C42A 116.6(5)
C33A C38A C42A 122.7(5)
C40A C39A C41A 112.7(10)
C40A C39A C34A 113.2(8)
C41A C39A C34A 110.8(8)
C40A C39A H39A 106.5
C41A C39A H39A 106.5
C34A C39A H39A 106.5
C39A C40A H40D 109.5
C39A C40A H40E 109.5
H40D C40A H40E 109.5
C39A C40A H40F 109.5
H40D C40A H40F 109.5
H40E C40A H40F 109.5
C39A C41A H41D 109.5
C39A C41A H41E 109.5
H41D C41A H41E 109.5
C39A C41A H41F 109.5
H41D C41A H41F 109.5
H41E C41A H41F 109.5

loop_
_geom_bond_atom_site_label_1
_geom_bond_atom_site_label_2
_geom_bond_distance
Mg1 C60 2.069(5)
Mg1 C1 2.241(3)
Mg1 C60A 2.298(10)
Mg1 Cl2 2.4166(15)
Mg1 Cl1 2.4252(12)
Mg1 Mg2 3.4200(13)
Mg2 C70 2.132(3)
Mg2 C30 2.237(3)
Mg2 Cl2 2.4179(11)
Mg2 Cl1 2.4226(13)
N1 C1 1.357(4)
N1 C2 1.381(4)
N1 C4 1.439(7)
N1 C4A 1.485(5)
N2 C1 1.360(4)
N2 C3 1.392(4)
N2 C16 1.448(4)
N3 C33A 1.310(5)
N3 C30 1.351(4)
N3 C31 1.388(4)
N3 C33 1.489(3)
N4 C30 1.370(3)
N4 C32 1.383(4)
N4 C45 1.446(4)
C2 C3 1.320(5)
C2 H2 0.9500
C3 H3 0.9500
C4 C5 1.403(9)
C4 C9 1.425(9)
C5 C6 1.422(10)
C5 C10 1.509(7)
C6 C7 1.348(12)
C6 H6 0.9500
C7 C8 1.358(11)
C7 H7 0.9500
C8 C9 1.435(10)
C8 H8 0.9500
C9 C13 1.552(7)
C10 C11 1.498(7)
C10 C12 1.510(8)
C10 H10 1.0000
C11 H11A 0.9800
C11 H11B 0.9800
C11 H11C 0.9800
C12 H12A 0.9800
C12 H12B 0.9800
C12 H12C 0.9800
C13 C14 1.514(8)
C13 C15 1.564(8)
C13 H13 1.0000
C14 H14A 0.9800
C14 H14B 0.9800
C14 H14C 0.9800
C15 H15A 0.9800
C15 H15B 0.9800
C15 H15C 0.9800
C16 C21 1.387(5)
C16 C17 1.417(5)
C17 C18 1.394(6)
C17 C22 1.448(7)
C17 C22A 1.569(6)
C18 C19 1.369(7)
C18 H18 0.9500
C19 C20 1.361(6)
C19 H19 0.9500
C20 C21 1.397(5)
C20 H20 0.9500
C21 C25 1.503(5)
C22 C24 1.510(8)
C22 C23 1.533(8)
C22 H22 1.0000
C23 H23A 0.9800
C23 H23B 0.9800
C23 H23C 0.9800
C24 H24A 0.9800
C24 H24B 0.9800
C24 H24C 0.9800
C25 C27 1.523(6)
C25 C26 1.534(5)
C25 H25 1.0000
C26 H26A 0.9800
C26 H26B 0.9800
C26 H26C 0.9800
C27 H27A 0.9800
C27 H27B 0.9800
C27 H27C 0.9800
C31 C32 1.330(4)
C31 H31 0.9500
C32 H32 0.9500
C33 C34 1.3900
C33 C38 1.3900
C34 C35 1.3900
C34 C39 1.524(6)
C35 C36 1.3900
C35 H35 0.9500
C36 C37 1.3900
C36 H36 0.9500
C37 C38 1.3900
C37 H37 0.9500
C38 C42 1.550(5)
C39 C41 1.500(10)
C39 C40 1.522(9)
C39 H39 1.0000
C40 H40A 0.9800
C40 H40B 0.9800
C40 H40C 0.9800
C41 H41A 0.9800
C41 H41B 0.9800
C41 H41C 0.9800
C42 C43 1.506(6)
C42 C44 1.516(7)
C42 H42 1.0000
C43 H43A 0.9800
C43 H43B 0.9800
C43 H43C 0.9800
C44 H44A 0.9800
C44 H44B 0.9800
C44 H44C 0.9800
C45 C50 1.393(4)
C45 C46 1.402(4)
C46 C47 1.389(4)
C46 C51 1.526(4)
C47 C48 1.366(5)
C47 H47 0.9500
C48 C49 1.390(5)
C48 H48 0.9500
C49 C50 1.384(4)
C49 H49 0.9500
C50 C54 1.522(4)
C51 C53 1.510(5)
C51 C52 1.527(5)
C51 H51 1.0000
C52 H52A 0.9800
C52 H52B 0.9800
C52 H52C 0.9800
C53 H53A 0.9800
C53 H53B 0.9800
C53 H53C 0.9800
C54 C56 1.517(5)
C54 C55 1.538(5)
C54 H54 1.0000
C55 H55A 0.9800
C55 H55B 0.9800
C55 H55C 0.9800
C56 H56A 0.9800
C56 H56B 0.9800
C56 H56C 0.9800
C60 C61 1.519(6)
C60 H60A 0.9900
C60 H60B 0.9900
C61 C62 1.545(6)
C61 H61A 0.9900
C61 H61B 0.9900
C62 C63 1.534(7)
C62 H62A 0.9900
C62 H62B 0.9900
C63 H63A 0.9800
C63 H63B 0.9800
C63 H63C 0.9800
C70 C71 1.555(4)
C70 H70A 0.9900
C70 H70B 0.9900
C71 C72 1.532(5)
C71 H71A 0.9900
C71 H71B 0.9900
C72 C73 1.511(5)
C72 H72A 0.9900
C72 H72B 0.9900
C73 H73A 0.9800
C73 H73B 0.9800
C73 H73C 0.9800
C4A C5A 1.3900
C4A C9A 1.3900
C5A C6A 1.3900
C5A C10A 1.498(7)
C6A C7A 1.3900
C6A H6A 0.9500
C7A C8A 1.3900
C7A H7A 0.9500
C8A C9A 1.3900
C8A H8A 0.9500
C9A C13A 1.483(8)
C10A C12A 1.532(7)
C10A C11A 1.532(8)
C10A H10A 1.0000
C11A H11D 0.9800
C11A H11E 0.9800
C11A H11F 0.9800
C12A H12D 0.9800
C12A H12E 0.9800
C12A H12F 0.9800
C13A C14A 1.496(8)
C13A C15A 1.499(9)
C13A H13A 1.0000
C15A H15D 0.9800
C15A H15E 0.9800
C15A H15F 0.9800
C14A H14D 0.9800
C14A H14E 0.9800
C14A H14F 0.9800
C22A C23A 1.532(8)
C22A C24A 1.540(8)
C22A H22A 1.0000
C23A H23D 0.9800
C23A H23E 0.9800
C23A H23F 0.9800
C24A H24D 0.9800
C24A H24E 0.9800
C24A H24F 0.9800
C42A C38A 1.487(7)
C42A C44A 1.514(8)
C42A C43A 1.525(8)
C42A H42A 1.0000
C43A H43D 0.9800
C43A H43E 0.9800
C43A H43F 0.9800
C44A H44D 0.9800
C44A H44E 0.9800
C44A H44F 0.9800
C60A C61A 1.510(9)
C60A H60C 0.9900
C60A H60D 0.9900
C61A C62A 1.539(8)
C61A H61C 0.9900
C61A H61D 0.9900
C62A C63A 1.474(9)
C62A H62C 0.9900
C62A H62D 0.9900
C63A H63D 0.9800
C63A H63E 0.9800
C63A H63F 0.9800
C33A C34A 1.3900
C33A C38A 1.3900
C34A C35A 1.3900
C34A C39A 1.551(7)
C35A C36A 1.3900
C35A H35A 0.9500
C36A C37A 1.3900
C36A H36A 0.9500
C37A C38A 1.3900
C37A H37A 0.9500
C39A C40A 1.534(9)
C39A C41A 1.550(9)
C39A H39A 1.0000
C40A H40D 0.9800
C40A H40E 0.9800
C40A H40F 0.9800
C41A H41D 0.9800
C41A H41E 0.9800
C41A H41F 0.9800

loop_
_geom_torsion_atom_site_label_1
_geom_torsion_atom_site_label_2
_geom_torsion_atom_site_label_3
_geom_torsion_atom_site_label_4
_geom_torsion
C60 Mg1 Mg2 C70 169.1(2)
C1 Mg1 Mg2 C70 -6.40(15)
C60A Mg1 Mg2 C70 -172.6(3)
Cl2 Mg1 Mg2 C70 90.46(12)
Cl1 Mg1 Mg2 C70 -95.73(12)
C60 Mg1 Mg2 C30 -11.5(2)
C1 Mg1 Mg2 C30 173.04(13)
C60A Mg1 Mg2 C30 6.8(3)
Cl2 Mg1 Mg2 C30 -90.10(11)
Cl1 Mg1 Mg2 C30 83.71(10)
C60 Mg1 Mg2 Cl2 78.64(19)
C1 Mg1 Mg2 Cl2 -96.86(10)
C60A Mg1 Mg2 Cl2 96.9(3)
Cl1 Mg1 Mg2 Cl2 173.81(6)
C60 Mg1 Mg2 Cl1 -95.2(2)
C1 Mg1 Mg2 Cl1 89.33(10)
C60A Mg1 Mg2 Cl1 -76.9(3)
Cl2 Mg1 Mg2 Cl1 -173.81(6)
C70 Mg2 Cl1 Mg1 114.08(10)
C30 Mg2 Cl1 Mg1 -118.33(8)
Cl2 Mg2 Cl1 Mg1 -4.37(4)
C60 Mg1 Cl1 Mg2 120.71(18)
C1 Mg1 Cl1 Mg2 -105.60(10)
C60A Mg1 Cl1 Mg2 127.8(3)
Cl2 Mg1 Cl1 Mg2 4.37(4)
C60 Mg1 Cl2 Mg2 -128.98(15)
C1 Mg1 Cl2 Mg2 100.62(8)
C60A Mg1 Cl2 Mg2 -117.1(3)
Cl1 Mg1 Cl2 Mg2 -4.38(5)
C70 Mg2 Cl2 Mg1 -116.91(10)
C30 Mg2 Cl2 Mg1 114.49(9)
Cl1 Mg2 Cl2 Mg1 4.39(5)
C2 N1 C1 N2 0.1(3)
C4 N1 C1 N2 -164.0(4)
C4A N1 C1 N2 179.6(3)
C2 N1 C1 Mg1 177.6(2)
C4 N1 C1 Mg1 13.5(5)
C4A N1 C1 Mg1 -2.9(5)
C3 N2 C1 N1 -0.1(3)
C16 N2 C1 N1 171.8(2)
C3 N2 C1 Mg1 -177.6(2)
C16 N2 C1 Mg1 -5.7(4)
C60 Mg1 C1 N1 -90.7(3)
C60A Mg1 C1 N1 -106.3(4)
Cl2 Mg1 C1 N1 37.6(3)
Cl1 Mg1 C1 N1 132.6(2)
Mg2 Mg1 C1 N1 85.6(2)
C60 Mg1 C1 N2 86.2(3)
C60A Mg1 C1 N2 70.6(4)
Cl2 Mg1 C1 N2 -145.5(2)
Cl1 Mg1 C1 N2 -50.5(2)
Mg2 Mg1 C1 N2 -97.5(2)
C1 N1 C2 C3 0.0(4)
C4 N1 C2 C3 162.1(5)
C4A N1 C2 C3 -179.6(3)
N1 C2 C3 N2 -0.1(4)
C1 N2 C3 C2 0.1(4)
C16 N2 C3 C2 -172.3(3)
C1 N1 C4 C5 82.4(6)
C2 N1 C4 C5 -78.7(8)
C4A N1 C4 C5 -135.9(14)
C1 N1 C4 C9 -104.6(6)
C2 N1 C4 C9 94.3(6)
C4A N1 C4 C9 37.1(9)
C9 C4 C5 C6 4.4(11)
N1 C4 C5 C6 176.3(6)
C9 C4 C5 C10 -178.7(7)
N1 C4 C5 C10 -6.9(10)
C4 C5 C6 C7 -4.6(12)
C10 C5 C6 C7 178.6(8)
C5 C6 C7 C8 3.9(15)
C6 C7 C8 C9 -2.3(13)
C5 C4 C9 C8 -3.2(11)
N1 C4 C9 C8 -175.7(6)
C5 C4 C9 C13 178.7(7)
N1 C4 C9 C13 6.2(10)
C7 C8 C9 C4 1.8(11)
C7 C8 C9 C13 -180.0(8)
C4 C5 C10 C11 -128.6(7)
C6 C5 C10 C11 47.9(10)
C4 C5 C10 C12 106.0(8)
C6 C5 C10 C12 -77.5(9)
C4 C9 C13 C14 145.9(8)
C8 C9 C13 C14 -32.2(11)
C4 C9 C13 C15 -79.4(11)
C8 C9 C13 C15 102.6(9)
C1 N2 C16 C21 103.4(3)
C3 N2 C16 C21 -85.5(4)
C1 N2 C16 C17 -80.0(4)
C3 N2 C16 C17 91.2(3)
C21 C16 C17 C18 0.8(5)
N2 C16 C17 C18 -175.8(3)
C21 C16 C17 C22 -178.4(5)
N2 C16 C17 C22 5.1(6)
C21 C16 C17 C22A 176.2(4)
N2 C16 C17 C22A -0.4(5)
C16 C17 C18 C19 1.6(6)
C22 C17 C18 C19 -179.1(5)
C22A C17 C18 C19 -173.1(5)
C17 C18 C19 C20 -2.0(7)
C18 C19 C20 C21 -0.2(7)
C17 C16 C21 C20 -2.8(5)
N2 C16 C21 C20 173.7(3)
C17 C16 C21 C25 178.1(3)
N2 C16 C21 C25 -5.4(5)
C19 C20 C21 C16 2.5(6)
C19 C20 C21 C25 -178.4(4)
C18 C17 C22 C24 -31.6(8)
C16 C17 C22 C24 147.5(6)
C22A C17 C22 C24 170(3)
C18 C17 C22 C23 91.2(7)
C16 C17 C22 C23 -89.6(8)
C22A C17 C22 C23 -68(3)
C16 C21 C25 C27 95.0(4)
C20 C21 C25 C27 -84.1(4)
C16 C21 C25 C26 -143.2(3)
C20 C21 C25 C26 37.7(5)
C33A N3 C30 N4 169.1(4)
C31 N3 C30 N4 -0.3(3)
C33 N3 C30 N4 178.6(3)
C33A N3 C30 Mg2 -24.7(5)
C31 N3 C30 Mg2 166.0(2)
C33 N3 C30 Mg2 -15.2(4)
C32 N4 C30 N3 0.5(3)
C45 N4 C30 N3 -173.5(2)
C32 N4 C30 Mg2 -166.5(2)
C45 N4 C30 Mg2 19.5(4)
C70 Mg2 C30 N3 -92.4(2)
Cl2 Mg2 C30 N3 38.1(3)
Cl1 Mg2 C30 N3 136.1(2)
Mg1 Mg2 C30 N3 88.1(2)
C70 Mg2 C30 N4 71.0(3)
Cl2 Mg2 C30 N4 -158.5(2)
Cl1 Mg2 C30 N4 -60.5(2)
Mg1 Mg2 C30 N4 -108.5(2)
C33A N3 C31 C32 -169.4(4)
C30 N3 C31 C32 0.0(4)
C33 N3 C31 C32 -178.9(3)
N3 C31 C32 N4 0.3(4)
C30 N4 C32 C31 -0.5(4)
C45 N4 C32 C31 173.4(3)
C33A N3 C33 C34 -170(3)
C30 N3 C33 C34 107.7(3)
C31 N3 C33 C34 -73.5(4)
C33A N3 C33 C38 4(3)
C30 N3 C33 C38 -78.1(3)
C31 N3 C33 C38 100.7(3)
C38 C33 C34 C35 0.0
N3 C33 C34 C35 174.1(3)
C38 C33 C34 C39 178.7(4)
N3 C33 C34 C39 -7.1(4)
C33 C34 C35 C36 0.0
C39 C34 C35 C36 -178.8(4)
C34 C35 C36 C37 0.0
C35 C36 C37 C38 0.0
C36 C37 C38 C33 0.0
C36 C37 C38 C42 176.1(4)
C34 C33 C38 C37 0.0
N3 C33 C38 C37 -174.3(3)
C34 C33 C38 C42 -176.1(4)
N3 C33 C38 C42 9.7(4)
C35 C34 C39 C41 -62.3(6)
C33 C34 C39 C41 119.0(5)
C35 C34 C39 C40 62.5(6)
C33 C34 C39 C40 -116.3(5)
C37 C38 C42 C43 -18.5(6)
C33 C38 C42 C43 157.6(4)
C37 C38 C42 C44 102.2(4)
C33 C38 C42 C44 -81.7(5)
C30 N4 C45 C50 -99.9(3)
C32 N4 C45 C50 86.9(4)
C30 N4 C45 C46 81.5(4)
C32 N4 C45 C46 -91.8(3)
C50 C45 C46 C47 1.8(4)
N4 C45 C46 C47 -179.6(3)
C50 C45 C46 C51 -174.5(3)
N4 C45 C46 C51 4.1(4)
C45 C46 C47 C48 -1.7(5)
C51 C46 C47 C48 174.6(3)
C46 C47 C48 C49 0.9(5)
C47 C48 C49 C50 -0.1(5)
C48 C49 C50 C45 0.1(5)
C48 C49 C50 C54 -176.4(3)
C46 C45 C50 C49 -1.0(4)
N4 C45 C50 C49 -179.5(3)
C46 C45 C50 C54 175.4(3)
N4 C45 C50 C54 -3.1(4)
C47 C46 C51 C53 35.6(4)
C45 C46 C51 C53 -148.2(3)
C47 C46 C51 C52 -88.6(4)
C45 C46 C51 C52 87.6(4)
C49 C50 C54 C56 -39.0(4)
C45 C50 C54 C56 144.7(3)
C49 C50 C54 C55 84.5(4)
C45 C50 C54 C55 -91.8(4)
C1 Mg1 C60 C61 -123.1(3)
C60A Mg1 C60 C61 -23.1(13)
Cl2 Mg1 C60 C61 110.1(3)
Cl1 Mg1 C60 C61 5.5(4)
Mg2 Mg1 C60 C61 61.6(4)
Mg1 C60 C61 C62 -177.2(4)
C60 C61 C62 C63 -179.5(5)
C30 Mg2 C70 C71 -145.8(2)
Cl2 Mg2 C70 C71 84.8(2)
Cl1 Mg2 C70 C71 -19.5(2)
Mg1 Mg2 C70 C71 33.7(3)
Mg2 C70 C71 C72 -176.9(2)
C70 C71 C72 C73 175.5(3)
C1 N1 C4A C5A 88.6(4)
C2 N1 C4A C5A -91.8(4)
C4 N1 C4A C5A 40.8(10)
C1 N1 C4A C9A -96.5(5)
C2 N1 C4A C9A 83.0(4)
C4 N1 C4A C9A -144.3(12)
C9A C4A C5A C6A 0.0
N1 C4A C5A C6A 175.2(5)
C9A C4A C5A C10A -176.4(5)
N1 C4A C5A C10A -1.2(6)
C4A C5A C6A C7A 0.0
C10A C5A C6A C7A 176.5(5)
C5A C6A C7A C8A 0.0
C6A C7A C8A C9A 0.0
C7A C8A C9A C4A 0.0
C7A C8A C9A C13A -179.5(7)
C5A C4A C9A C8A 0.0
N1 C4A C9A C8A -174.6(5)
C5A C4A C9A C13A 179.5(7)
N1 C4A C9A C13A 5.0(7)
C6A C5A C10A C12A -62.9(7)
C4A C5A C10A C12A 113.6(7)
C6A C5A C10A C11A 58.9(7)
C4A C5A C10A C11A -124.6(6)
C8A C9A C13A C14A -42.6(11)
C4A C9A C13A C14A 137.9(8)
C8A C9A C13A C15A 67.3(8)
C4A C9A C13A C15A -112.2(7)
C18 C17 C22A C23A 87.2(9)
C16 C17 C22A C23A -87.6(8)
C22 C17 C22A C23A 111(3)
C18 C17 C22A C24A -37.2(10)
C16 C17 C22A C24A 148.0(6)
C22 C17 C22A C24A -13(2)
C60 Mg1 C60A C61A 159(2)
C1 Mg1 C60A C61A -113.4(8)
Cl2 Mg1 C60A C61A 107.2(8)
Cl1 Mg1 C60A C61A 5.1(9)
Mg2 Mg1 C60A C61A 52.0(9)
Mg1 C60A C61A C62A 173.0(7)
C60A C61A C62A C63A 81.7(13)
C30 N3 C33A C34A 97.4(4)
C31 N3 C33A C34A -94.5(5)
C33 N3 C33A C34A -6(3)
C30 N3 C33A C38A -77.8(5)
C31 N3 C33A C38A 90.4(5)
N3 C33A C34A C35A -175.3(6)
C38A C33A C34A C35A 0.0
N3 C33A C34A C39A 5.8(7)
C38A C33A C34A C39A -178.9(7)
C33A C34A C35A C36A 0.0
C39A C34A C35A C36A 178.9(7)
C34A C35A C36A C37A 0.0
C35A C36A C37A C38A 0.0
C36A C37A C38A C33A 0.0
C36A C37A C38A C42A -171.0(6)
N3 C33A C38A C37A 175.0(7)
C34A C33A C38A C37A 0.0
N3 C33A C38A C42A -14.6(7)
C34A C33A C38A C42A 170.4(7)
C44A C42A C38A C37A -70.1(7)
C43A C42A C38A C37A 61.5(8)
C44A C42A C38A C33A 119.2(7)
C43A C42A C38A C33A -109.2(7)
C35A C34A C39A C40A 45.1(11)
C33A C34A C39A C40A -135.9(8)
C35A C34A C39A C41A -82.6(9)
C33A C34A C39A C41A 96.3(9)
